data_4329437
loop_
_publ_author_name
'Skylar J. Ferrara'
'Joel T. Mague'
'James P. Donahue'

_publ_contact_author 'James P. Donahue'
_publ_contact_author_address
;
   James P. Donahue
   Department of Chemistry
   Tulane University
   Percival Stern Hall, Room 2015
   6400 Freret Street
   New Orleans, Louisiana 70118-5698
;
_publ_contact_author_email donahue@tulane.edu
_publ_section_title
;
 Synthesis and Structures of Cuprous Triptycylthiolate Complexes
;
_journal_name_full 'Inorganic Chemistry'
_journal_page_first 6567
_journal_page_last 6576
_journal_paper_doi 10.1021/ic300124n
_journal_volume 51
_journal_year 2012
_chemical_formula_moiety 'C18 H18 S'
_chemical_formula_sum 'C18 H18 S'
_chemical_formula_weight 266.38
_chemical_name_systematic
; 
 9-(tert-butylthio)anthracene 
;
_space_group_IT_number 15
_symmetry_cell_setting monoclinic
_symmetry_space_group_name_Hall '-C 2yc'
_symmetry_space_group_name_H-M 'C 1 2/c 1'
_atom_sites_solution_hydrogens geom
_atom_sites_solution_primary direct
_atom_sites_solution_secondary difmap
_audit_creation_method SHELXL-97
_cell_angle_alpha 90.00
_cell_angle_beta 116.8240(10)
_cell_angle_gamma 90.00
_cell_formula_units_Z 8
_cell_length_a 25.5463(12)
_cell_length_b 6.9794(3)
_cell_length_c 17.7731(8)
_cell_measurement_reflns_used 9930
_cell_measurement_temperature 100(2)
_cell_measurement_theta_max 29.10
_cell_measurement_theta_min 2.57
_cell_volume 2827.9(2)
_computing_cell_refinement 'Bruker SAINT (Bruker-AXS 2009a)'
_computing_data_collection 'Bruker APEX2 (Bruker-AXS, 2009)'
_computing_data_reduction 'Bruker SAINT (Bruker-AXS 2009a)'
_computing_molecular_graphics 'Bruker SHELXTL(Bruker-AXS 2008)'
_computing_publication_material 'Bruker SHELXTL(Bruker-AXS 2008)'
_computing_structure_refinement 'SHELXL (Sheldrick, 2008)'
_computing_structure_solution 'SHELXS (Sheldrick, 2008)'
_diffrn_ambient_temperature 100(2)
_diffrn_measured_fraction_theta_full 0.989
_diffrn_measured_fraction_theta_max 0.989
_diffrn_measurement_device_type 'Bruker Smart APEX CCD'
_diffrn_measurement_method '\f and \w scans'
_diffrn_radiation_monochromator graphite
_diffrn_radiation_source 'fine-focus sealed tube'
_diffrn_radiation_type MoK\a
_diffrn_radiation_wavelength 0.71073
_diffrn_reflns_av_R_equivalents 0.0404
_diffrn_reflns_av_sigmaI/netI 0.0248
_diffrn_reflns_limit_h_max 34
_diffrn_reflns_limit_h_min -34
_diffrn_reflns_limit_k_max 9
_diffrn_reflns_limit_k_min -9
_diffrn_reflns_limit_l_max 23
_diffrn_reflns_limit_l_min -23
_diffrn_reflns_number 23928
_diffrn_reflns_theta_full 28.49
_diffrn_reflns_theta_max 28.49
_diffrn_reflns_theta_min 2.38
_exptl_absorpt_coefficient_mu 0.212
_exptl_absorpt_correction_T_max 0.9772
_exptl_absorpt_correction_T_min 0.8510
_exptl_absorpt_correction_type multi-scan
_exptl_absorpt_process_details 'SADABS (Sheldrick, 2008a)'
_exptl_crystal_colour yellow
_exptl_crystal_density_diffrn 1.251
_exptl_crystal_description Column
_exptl_crystal_F_000 1136
_exptl_crystal_size_max 0.32
_exptl_crystal_size_mid 0.12
_exptl_crystal_size_min 0.11
_refine_diff_density_max 0.435
_refine_diff_density_min -0.253
_refine_diff_density_rms 0.061
_refine_ls_extinction_method none
_refine_ls_goodness_of_fit_ref 1.044
_refine_ls_hydrogen_treatment constr
_refine_ls_matrix_type full
_refine_ls_number_parameters 175
_refine_ls_number_reflns 3542
_refine_ls_number_restraints 0
_refine_ls_restrained_S_all 1.044
_refine_ls_R_factor_all 0.0418
_refine_ls_R_factor_gt 0.0362
_refine_ls_shift/su_max 0.000
_refine_ls_shift/su_mean 0.000
_refine_ls_structure_factor_coef Fsqd
_refine_ls_weighting_details 'calc w=1/[\s^2^(Fo^2^)+(0.0551P)^2^+2.0274P] where P=(Fo^2^+2Fc^2^)/3'
_refine_ls_weighting_scheme calc
_refine_ls_wR_factor_gt 0.0947
_refine_ls_wR_factor_ref 0.0999
_reflns_number_gt 3120
_reflns_number_total 3542
_reflns_threshold_expression >2\s(I)
_cod_data_source_file ic300124n_si_003_03.cif
_cod_data_source_block jpd405_0m
_cod_database_code 4329437

loop_
_symmetry_equiv_pos_as_xyz
'x, y, z'
'-x, y, -z+1/2'
'x+1/2, y+1/2, z'
'-x+1/2, y+1/2, -z+1/2'
'-x, -y, -z'
'x, -y, z-1/2'
'-x+1/2, -y+1/2, -z'
'x+1/2, -y+1/2, z-1/2'

loop_
_atom_site_label
_atom_site_type_symbol
_atom_site_fract_x
_atom_site_fract_y
_atom_site_fract_z
_atom_site_U_iso_or_equiv
_atom_site_adp_type
_atom_site_occupancy
_atom_site_symmetry_multiplicity
_atom_site_calc_flag
_atom_site_refinement_flags
S1 S 0.044560(11) 0.50908(4) 0.129027(17) 0.01568(10) Uani 1 1 d .
C1 C 0.13786(5) 0.63234(17) 0.07162(7) 0.0183(2) Uani 1 1 d .
H1 H 0.1032 0.5633 0.0370 0.022 Uiso 1 1 calc R
C2 C 0.17432(6) 0.69076(18) 0.03870(8) 0.0214(3) Uani 1 1 d .
H2 H 0.1643 0.6640 -0.0186 0.026 Uiso 1 1 calc R
C3 C 0.22713(5) 0.79122(18) 0.08924(8) 0.0213(3) Uani 1 1 d .
H3 H 0.2521 0.8310 0.0656 0.026 Uiso 1 1 calc R
C4 C 0.24182(5) 0.83029(17) 0.17138(8) 0.0183(2) Uani 1 1 d .
H4 H 0.2775 0.8951 0.2050 0.022 Uiso 1 1 calc R
C5 C 0.19310(5) 0.84330(17) 0.40876(8) 0.0198(2) Uani 1 1 d .
H5 H 0.2291 0.9069 0.4420 0.024 Uiso 1 1 calc R
C6 C 0.15481(6) 0.81174(19) 0.44136(8) 0.0226(3) Uani 1 1 d .
H6 H 0.1640 0.8536 0.4968 0.027 Uiso 1 1 calc R
C7 C 0.10103(5) 0.71595(18) 0.39213(8) 0.0214(3) Uani 1 1 d .
H7 H 0.0742 0.6958 0.4148 0.026 Uiso 1 1 calc R
C8 C 0.08736(5) 0.65248(17) 0.31299(8) 0.0179(2) Uani 1 1 d .
H8 H 0.0513 0.5871 0.2818 0.021 Uiso 1 1 calc R
C9 C 0.11272(5) 0.62371(16) 0.19257(7) 0.0145(2) Uani 1 1 d .
C10 C 0.21808(5) 0.82407(16) 0.29075(7) 0.0162(2) Uani 1 1 d .
H10 H 0.2541 0.8871 0.3244 0.019 Uiso 1 1 calc R
C11 C 0.15084(5) 0.67316(15) 0.15720(7) 0.0147(2) Uani 1 1 d .
C12 C 0.20429(5) 0.77516(16) 0.20779(7) 0.0153(2) Uani 1 1 d .
C13 C 0.17997(5) 0.78229(16) 0.32532(7) 0.0155(2) Uani 1 1 d .
C14 C 0.12609(5) 0.68211(16) 0.27563(7) 0.0149(2) Uani 1 1 d .
C15 C 0.05950(5) 0.24796(16) 0.14846(7) 0.0174(2) Uani 1 1 d .
C16 C 0.08171(6) 0.19968(18) 0.24137(8) 0.0241(3) Uani 1 1 d .
H16A H 0.0533 0.2444 0.2605 0.036 Uiso 1 1 calc R
H16B H 0.1195 0.2628 0.2743 0.036 Uiso 1 1 calc R
H16C H 0.0866 0.0607 0.2491 0.036 Uiso 1 1 calc R
C17 C -0.00044(6) 0.15605(19) 0.09563(9) 0.0256(3) Uani 1 1 d .
H17A H 0.0028 0.0166 0.1029 0.038 Uiso 1 1 calc R
H17B H -0.0138 0.1877 0.0361 0.038 Uiso 1 1 calc R
H17C H -0.0287 0.2049 0.1141 0.038 Uiso 1 1 calc R
C18 C 0.10302(6) 0.18202(18) 0.11677(9) 0.0242(3) Uani 1 1 d .
H18A H 0.1406 0.2474 0.1487 0.036 Uiso 1 1 calc R
H18B H 0.0876 0.2131 0.0568 0.036 Uiso 1 1 calc R
H18C H 0.1088 0.0432 0.1245 0.036 Uiso 1 1 calc R

loop_
_atom_site_aniso_label
_atom_site_aniso_U_11
_atom_site_aniso_U_22
_atom_site_aniso_U_33
_atom_site_aniso_U_23
_atom_site_aniso_U_13
_atom_site_aniso_U_12
S1 0.01271(15) 0.01528(15) 0.01649(16) -0.00060(10) 0.00431(11) 0.00082(9)
C1 0.0205(6) 0.0165(5) 0.0168(5) 0.0013(4) 0.0076(4) 0.0014(4)
C2 0.0271(6) 0.0215(6) 0.0175(6) 0.0016(5) 0.0118(5) 0.0017(5)
C3 0.0253(6) 0.0199(6) 0.0242(6) 0.0036(5) 0.0160(5) 0.0012(5)
C4 0.0191(5) 0.0149(5) 0.0232(6) 0.0013(4) 0.0115(5) -0.0003(4)
C5 0.0197(6) 0.0204(6) 0.0188(6) -0.0028(4) 0.0081(4) -0.0040(4)
C6 0.0256(6) 0.0261(6) 0.0177(6) -0.0046(5) 0.0112(5) -0.0041(5)
C7 0.0213(6) 0.0242(6) 0.0229(6) -0.0021(5) 0.0137(5) -0.0020(5)
C8 0.0161(5) 0.0187(5) 0.0199(6) -0.0010(4) 0.0090(4) -0.0011(4)
C9 0.0137(5) 0.0124(5) 0.0161(5) 0.0007(4) 0.0056(4) 0.0008(4)
C10 0.0152(5) 0.0142(5) 0.0184(5) -0.0001(4) 0.0069(4) -0.0008(4)
C11 0.0167(5) 0.0117(5) 0.0157(5) 0.0019(4) 0.0072(4) 0.0028(4)
C12 0.0162(5) 0.0128(5) 0.0182(5) 0.0017(4) 0.0087(4) 0.0017(4)
C13 0.0160(5) 0.0136(5) 0.0160(5) -0.0001(4) 0.0064(4) 0.0005(4)
C14 0.0154(5) 0.0133(5) 0.0163(5) 0.0002(4) 0.0075(4) 0.0014(4)
C15 0.0180(5) 0.0132(5) 0.0209(6) 0.0003(4) 0.0087(4) 0.0001(4)
C16 0.0269(6) 0.0204(6) 0.0238(6) 0.0044(5) 0.0103(5) 0.0005(5)
C17 0.0227(6) 0.0226(6) 0.0293(7) -0.0053(5) 0.0099(5) -0.0064(5)
C18 0.0254(6) 0.0170(6) 0.0344(7) -0.0009(5) 0.0171(5) 0.0033(4)

loop_
_atom_type_symbol
_atom_type_description
_atom_type_scat_dispersion_real
_atom_type_scat_dispersion_imag
_atom_type_scat_source
C C 0.0033 0.0016 'International Tables Vol C Tables 4.2.6.8 and 6.1.1.4'
H H 0.0000 0.0000 'International Tables Vol C Tables 4.2.6.8 and 6.1.1.4'
S S 0.1246 0.1234 'International Tables Vol C Tables 4.2.6.8 and 6.1.1.4'

loop_
_geom_angle_atom_site_label_1
_geom_angle_atom_site_label_2
_geom_angle_atom_site_label_3
_geom_angle
C9 S1 C15 105.20(5)
C2 C1 C11 121.31(11)
C2 C1 H1 119.3
C11 C1 H1 119.3
C1 C2 C3 120.79(11)
C1 C2 H2 119.6
C3 C2 H2 119.6
C4 C3 C2 119.99(11)
C4 C3 H3 120.0
C2 C3 H3 120.0
C3 C4 C12 120.98(11)
C3 C4 H4 119.5
C12 C4 H4 119.5
C6 C5 C13 121.08(11)
C6 C5 H5 119.5
C13 C5 H5 119.5
C5 C6 C7 119.69(11)
C5 C6 H6 120.2
C7 C6 H6 120.2
C8 C7 C6 121.06(11)
C8 C7 H7 119.5
C6 C7 H7 119.5
C7 C8 C14 121.50(11)
C7 C8 H8 119.3
C14 C8 H8 119.3
C14 C9 C11 120.03(10)
C14 C9 S1 119.80(8)
C11 C9 S1 119.88(8)
C12 C10 C13 121.34(10)
C12 C10 H10 119.3
C13 C10 H10 119.3
C9 C11 C1 123.08(10)
C9 C11 C12 119.38(10)
C1 C11 C12 117.50(10)
C10 C12 C4 120.74(10)
C10 C12 C11 119.82(10)
C4 C12 C11 119.41(10)
C10 C13 C5 120.69(10)
C10 C13 C14 119.72(10)
C5 C13 C14 119.57(10)
C9 C14 C8 123.28(10)
C9 C14 C13 119.60(10)
C8 C14 C13 117.09(10)
C16 C15 C18 110.88(10)
C16 C15 C17 110.67(10)
C18 C15 C17 109.94(10)
C16 C15 S1 111.27(8)
C18 C15 S1 110.43(8)
C17 C15 S1 103.42(8)
C15 C16 H16A 109.5
C15 C16 H16B 109.5
H16A C16 H16B 109.5
C15 C16 H16C 109.5
H16A C16 H16C 109.5
H16B C16 H16C 109.5
C15 C17 H17A 109.5
C15 C17 H17B 109.5
H17A C17 H17B 109.5
C15 C17 H17C 109.5
H17A C17 H17C 109.5
H17B C17 H17C 109.5
C15 C18 H18A 109.5
C15 C18 H18B 109.5
H18A C18 H18B 109.5
C15 C18 H18C 109.5
H18A C18 H18C 109.5
H18B C18 H18C 109.5

loop_
_geom_bond_atom_site_label_1
_geom_bond_atom_site_label_2
_geom_bond_distance
S1 C9 1.7811(11)
S1 C15 1.8621(12)
C1 C2 1.3666(17)
C1 C11 1.4317(16)
C1 H1 0.9500
C2 C3 1.4230(17)
C2 H2 0.9500
C3 C4 1.3610(17)
C3 H3 0.9500
C4 C12 1.4303(15)
C4 H4 0.9500
C5 C6 1.3610(17)
C5 C13 1.4297(16)
C5 H5 0.9500
C6 C7 1.4195(17)
C6 H6 0.9500
C7 C8 1.3613(17)
C7 H7 0.9500
C8 C14 1.4338(15)
C8 H8 0.9500
C9 C14 1.4167(16)
C9 C11 1.4195(15)
C10 C12 1.3950(16)
C10 C13 1.3965(15)
C10 H10 0.9500
C11 C12 1.4392(15)
C13 C14 1.4374(15)
C15 C16 1.5221(17)
C15 C18 1.5266(16)
C15 C17 1.5297(16)
C16 H16A 0.9800
C16 H16B 0.9800
C16 H16C 0.9800
C17 H17A 0.9800
C17 H17B 0.9800
C17 H17C 0.9800
C18 H18A 0.9800
C18 H18B 0.9800
C18 H18C 0.9800

loop_
_cod_related_entry_id
_cod_related_entry_database
_cod_related_entry_code
1 ChemSpider 8810856
